data_1510021
loop_
_publ_author_name
'Jansen, M.'
'Soergel, T.'

_publ_section_title
;
 Ag3 Ni2 O4: A new stage-2 intercalation compound of 2H-Ag Ni O2 and
 physical properties of 2H-Ag Ni O2 above ambient temperature
;
_journal_name_full 'Journal of Solid State Chemistry'
_journal_page_first 8
_journal_page_last 15
_journal_paper_doi 10.1016/j.jssc.2006.08.033
_journal_volume 180
_journal_year 2007
_chemical_formula_sum 'Ag3 Ni2 O4'
_space_group_IT_number 194
_symmetry_space_group_name_Hall '-P 6c 2c'
_symmetry_space_group_name_H-M 'P 63/m m c'
_cell_angle_alpha 90
_cell_angle_beta 90
_cell_angle_gamma 120
_cell_formula_units_Z 2
_cell_length_a 2.9331
_cell_length_b 2.9331
_cell_length_c 28.313
_cell_volume 210.945
_citation_journal_id_ASTM JSSCBI
_cod_data_source_file silver3-x_62.cif
_cod_data_source_block Ag3Ni2O4
_cod_original_cell_volume 210.9455
_cod_database_code 1510021

loop_
_symmetry_equiv_pos_as_xyz
x,y,z
x-y,x,z+1/2
-y,x-y,z
-x,-y,z+1/2
-x+y,-x,z
y,-x+y,z+1/2
-y,-x,-z+1/2
x-y,-y,-z
x,x-y,-z+1/2
y,x,-z
-x+y,y,-z+1/2
-x,-x+y,-z
-x,-y,-z
-x+y,-x,-z-1/2
y,-x+y,-z
x,y,-z-1/2
x-y,x,-z
-y,x-y,-z-1/2
y,x,z-1/2
-x+y,y,z
-x,-x+y,z-1/2
-y,-x,z
x-y,-y,z-1/2
x,x-y,z

loop_
_atom_site_label
_atom_site_type_symbol
_atom_site_fract_x
_atom_site_fract_y
_atom_site_fract_z
_atom_site_occupancy
_atom_site_U_iso_or_equiv
O2 O-2 0 0 0.8949 1 0.0
Ag1 Ag+1 0.3333 0.6667 0.25 1 0.0
Ni1 Ni+3 0.3333 0.6667 0.858 1 0.0
O1 O-2 0.3333 0.6667 0.1774 1 0.0
Ag2 Ag 0.3333 0.6667 0.0402 1 0.0
